data_7036004
loop_
_publ_author_name
'Hatnean, Jillian A.'
'Johnson, Samuel A.'

_publ_section_title
;
 Diamagnetic molybdenum nitride complexes supported by diligating tripodal
 triamido-phosphine ligands as precursors to paramagnetic phosphine
 donors.
;
_journal_issue 33
_journal_name_full 'Dalton transactions (Cambridge, England : 2003)'
_journal_page_first 14925
_journal_page_last 14936
_journal_paper_doi 10.1039/c5dt01415h
_journal_volume 44
_journal_year 2015
_chemical_absolute_configuration unk
_chemical_formula_moiety 'C84 H84 Mo4 N16 Ni P4, 6(C4 H8 O)'
_chemical_formula_sum 'C108 H132 Mo4 N16 Ni O6 P4'
_chemical_formula_weight 2316.65
_chemical_name_systematic
;
 ?
;
_space_group_IT_number 146
_symmetry_cell_setting trigonal
_symmetry_space_group_name_Hall 'R 3'
_symmetry_space_group_name_H-M 'R 3 :H'
_atom_sites_solution_hydrogens geom
_atom_sites_solution_primary direct
_atom_sites_solution_secondary difmap
_audit_conform_dict_location ftp://ftp.iucr.org/pub/cif_core.dic
_audit_conform_dict_name cif_core.dic
_audit_conform_dict_version 2.3
_audit_creation_date 2012-04-16T17:56:59-00:00
_audit_creation_method 'WinGX routine CIF_UPDATE'
_audit_update_record
;
2015-06-26 deposited with the CCDC.
2015-07-22 downloaded from the CCDC.
;
_cell_angle_alpha 90
_cell_angle_beta 90
_cell_angle_gamma 120
_cell_formula_units_Z 6
_cell_length_a 24.8542(12)
_cell_length_b 24.8542(12)
_cell_length_c 29.932(3)
_cell_measurement_reflns_used 8461
_cell_measurement_temperature 173(2)
_cell_measurement_theta_max 28.15
_cell_measurement_theta_min 2.33
_cell_volume 16012.8(19)
_computing_cell_refinement 'Bruker SMART'
_computing_data_collection 'Bruker SMART'
_computing_data_reduction 'Bruker SAINT'
_computing_molecular_graphics 'Bruker SHELXTL'
_computing_publication_material 'Bruker SHELXTL'
_computing_structure_refinement 'SHELXL-97 (Sheldrick, 1997)'
_computing_structure_solution 'Bruker SHELXTL'
_diffrn_ambient_temperature 173(2)
_diffrn_measured_fraction_theta_full 0.992
_diffrn_measured_fraction_theta_max 0.992
_diffrn_measurement_device_type 'CCD area detector'
_diffrn_measurement_method 'phi and omega scans'
_diffrn_radiation_monochromator graphite
_diffrn_radiation_type MoK\a
_diffrn_radiation_wavelength 0.71073
_diffrn_reflns_av_R_equivalents 0.0423
_diffrn_reflns_av_unetI/netI 0.0424
_diffrn_reflns_limit_h_max 32
_diffrn_reflns_limit_h_min -32
_diffrn_reflns_limit_k_max 32
_diffrn_reflns_limit_k_min -32
_diffrn_reflns_limit_l_max 38
_diffrn_reflns_limit_l_min -38
_diffrn_reflns_number 60145
_diffrn_reflns_theta_full 27.5
_diffrn_reflns_theta_max 27.5
_diffrn_reflns_theta_min 2.01
_exptl_absorpt_coefficient_mu 0.751
_exptl_absorpt_correction_T_max 0.9493
_exptl_absorpt_correction_T_min 0.8705
_exptl_absorpt_correction_type multi-scan
_exptl_absorpt_process_details 'SADABS, BRUKER 2001'
_exptl_crystal_colour orange
_exptl_crystal_density_diffrn 1.441
_exptl_crystal_density_method 'not measured'
_exptl_crystal_description prism
_exptl_crystal_F_000 7176
_exptl_crystal_size_max 0.19
_exptl_crystal_size_mid 0.08
_exptl_crystal_size_min 0.07
_refine_diff_density_max 0.778
_refine_diff_density_min -0.332
_refine_diff_density_rms 0.081
_refine_ls_abs_structure_details 'Flack H D (1983), Acta Cryst. A39, 876-881'
_refine_ls_abs_structure_Flack -0.002(12)
_refine_ls_extinction_method none
_refine_ls_goodness_of_fit_ref 1.055
_refine_ls_hydrogen_treatment constr
_refine_ls_matrix_type full
_refine_ls_number_parameters 835
_refine_ls_number_reflns 16009
_refine_ls_number_restraints 1
_refine_ls_restrained_S_all 1.055
_refine_ls_R_factor_all 0.0419
_refine_ls_R_factor_gt 0.036
_refine_ls_shift/su_max 0.001
_refine_ls_shift/su_mean 0
_refine_ls_structure_factor_coef Fsqd
_refine_ls_weighting_details 'calc w=1/[\s^2^(Fo^2^)+(0.0410P)^2^+8.3591P] where P=(Fo^2^+2Fc^2^)/3'
_refine_ls_weighting_scheme calc
_refine_ls_wR_factor_gt 0.0767
_refine_ls_wR_factor_ref 0.0796
_reflns_number_gt 14650
_reflns_number_total 16009
_reflns_threshold_expression >2sigma(I)
_cod_data_source_file c5dt01415h1.cif
_cod_data_source_block 5b
_cod_depositor_comments
;
The following automatic conversions were performed:

'_symmetry_cell_setting' value 'Trigonal' changed to 'trigonal'
according to
/usr/data/users/saulius/crontab/automatic-downloads/rss-feeds/RSC/lib/dictionaries/cif_core.dic
dictionary named 'cif_core.dic' version 2.4.2 from 2011-04-26.

Automatic conversion script
Id: cif_fix_values 3271 2015-04-21 07:52:19Z andrius 

 Adding full bibliography for 7035997--7036004.cif.
;
_cod_original_cell_volume 16012.7(19)
_cod_original_sg_symbol_H-M 'R 3'
_cod_database_code 7036004

loop_
_symmetry_equiv_pos_as_xyz
'x, y, z'
'-y, x-y, z'
'-x+y, -x, z'
'x+2/3, y+1/3, z+1/3'
'-y+2/3, x-y+1/3, z+1/3'
'-x+y+2/3, -x+1/3, z+1/3'
'x+1/3, y+2/3, z+2/3'
'-y+1/3, x-y+2/3, z+2/3'
'-x+y+1/3, -x+2/3, z+2/3'

loop_
_atom_site_label
_atom_site_type_symbol
_atom_site_fract_x
_atom_site_fract_y
_atom_site_fract_z
_atom_site_U_iso_or_equiv
_atom_site_adp_type
_atom_site_occupancy
_atom_site_symmetry_multiplicity
_atom_site_calc_flag
_atom_site_refinement_flags
Ni1 Ni 1 1 0.17104(2) 0.01749(15) Uani 1 3 d S
Ni2 Ni 0.6667 0.3333 0.01486(2) 0.01943(15) Uani 1 3 d S
Mo1 Mo 0.776828(13) 0.863454(13) 0.228562(9) 0.02137(7) Uani 1 1 d .
Mo2 Mo 1 1 -0.000643(15) 0.01850(10) Uani 1 3 d S
Mo3 Mo 0.753663(13) 0.194737(13) 0.067576(9) 0.02139(7) Uani 1 1 d .
Mo4 Mo 0.6667 0.3333 -0.157092(17) 0.02399(11) Uani 1 3 d S
P1 P 0.90592(4) 0.94380(4) 0.19512(3) 0.02045(17) Uani 1 1 d .
P2 P 1 1 0.09893(5) 0.0190(3) Uani 1 3 d S
P3 P 0.70305(4) 0.27554(4) 0.03831(3) 0.02177(18) Uani 1 1 d .
P4 P 0.6667 0.3333 -0.05764(5) 0.0226(3) Uani 1 3 d S
N1 N 0.81138(13) 0.81464(13) 0.20425(9) 0.0226(6) Uani 1 1 d .
N2 N 0.83317(13) 0.91538(13) 0.27566(9) 0.0227(6) Uani 1 1 d .
N3 N 0.78108(13) 0.91983(13) 0.18154(10) 0.0236(6) Uani 1 1 d .
N4 N 0.70498(14) 0.81803(14) 0.24733(10) 0.0279(7) Uani 1 1 d .
N5 N 1.08325(12) 1.03250(13) 0.02386(9) 0.0201(6) Uani 1 1 d .
N6 N 1 1 -0.05571(17) 0.0250(11) Uani 1 3 d S
N7 N 0.71411(13) 0.21402(13) 0.11598(9) 0.0223(6) Uani 1 1 d .
N8 N 0.69064(13) 0.15510(13) 0.02153(9) 0.0228(6) Uani 1 1 d .
N9 N 0.81771(13) 0.27380(13) 0.04368(9) 0.0224(6) Uani 1 1 d .
N10 N 0.78191(14) 0.14994(14) 0.08389(10) 0.0274(7) Uani 1 1 d .
N11 N 0.65037(14) 0.39694(14) -0.13280(10) 0.0251(6) Uani 1 1 d .
N12 N 0.6667 0.3333 -0.21230(18) 0.0317(12) Uani 1 3 d S
O1 O 0.14960(14) 0.59680(16) 0.25046(10) 0.0476(8) Uani 1 1 d .
O2 O 0.82230(14) 0.90523(15) 0.07112(11) 0.0502(8) Uani 1 1 d .
O3 O 0.90973(15) 1.08535(14) 0.27831(11) 0.0492(8) Uani 1 1 d .
O4 O 0.55403(16) 0.14622(16) 0.10484(12) 0.0581(9) Uani 1 1 d .
C1 C 0.87218(16) 0.85875(15) 0.18477(12) 0.0240(7) Uani 1 1 d .
H1A H 0.8689 0.8523 0.152 0.029 Uiso 1 1 calc R
H1B H 0.9026 0.8471 0.1957 0.029 Uiso 1 1 calc R
C2 C 0.89606(15) 0.94863(16) 0.25672(11) 0.0208(7) Uani 1 1 d .
H2A H 0.9211 0.9333 0.272 0.025 Uiso 1 1 calc R
H2B H 0.9144 0.9931 0.2646 0.025 Uiso 1 1 calc R
C3 C 0.84729(15) 0.96164(16) 0.17132(12) 0.0248(7) Uani 1 1 d .
H3A H 0.8582 1.0038 0.1814 0.03 Uiso 1 1 calc R
H3B H 0.8519 0.9634 0.1384 0.03 Uiso 1 1 calc R
C4 C 0.79474(17) 0.75134(16) 0.20550(12) 0.0267(8) Uani 1 1 d .
C5 C 0.7491(2) 0.71184(19) 0.23523(16) 0.0439(11) Uani 1 1 d .
H5 H 0.7282 0.7272 0.2532 0.053 Uiso 1 1 calc R
C6 C 0.7338(2) 0.6500(2) 0.23895(18) 0.0561(13) Uani 1 1 d .
H6 H 0.7024 0.6232 0.2593 0.067 Uiso 1 1 calc R
C7 C 0.7643(3) 0.6277(2) 0.21310(18) 0.0543(13) Uani 1 1 d .
H7 H 0.7546 0.5857 0.2161 0.065 Uiso 1 1 calc R
C8 C 0.8086(2) 0.66605(19) 0.18314(15) 0.0417(10) Uani 1 1 d .
H8 H 0.8289 0.6503 0.165 0.05 Uiso 1 1 calc R
C9 C 0.8239(2) 0.72731(18) 0.17917(13) 0.0352(9) Uani 1 1 d .
H9 H 0.8547 0.7534 0.1582 0.042 Uiso 1 1 calc R
C10 C 0.82730(17) 0.92672(17) 0.32143(11) 0.0260(7) Uani 1 1 d .
C11 C 0.7677(2) 0.9036(2) 0.33915(13) 0.0370(9) Uani 1 1 d .
H11 H 0.7321 0.8793 0.3212 0.044 Uiso 1 1 calc R
C12 C 0.7609(2) 0.9166(2) 0.38341(15) 0.0469(11) Uani 1 1 d .
H12 H 0.7204 0.9008 0.3955 0.056 Uiso 1 1 calc R
C13 C 0.8112(3) 0.9515(2) 0.40944(14) 0.0498(12) Uani 1 1 d .
H13 H 0.806 0.9608 0.4394 0.06 Uiso 1 1 calc R
C14 C 0.8699(2) 0.9735(2) 0.39233(13) 0.0422(10) Uani 1 1 d .
H14 H 0.9052 0.9968 0.4108 0.051 Uiso 1 1 calc R
C15 C 0.8777(2) 0.96165(19) 0.34829(13) 0.0341(9) Uani 1 1 d .
H15 H 0.9184 0.9779 0.3365 0.041 Uiso 1 1 calc R
C16 C 0.73703(17) 0.92837(17) 0.15711(12) 0.0267(7) Uani 1 1 d .
C17 C 0.67614(18) 0.87882(19) 0.15339(14) 0.0346(9) Uani 1 1 d .
H17 H 0.6645 0.8405 0.1679 0.042 Uiso 1 1 calc R
C18 C 0.6331(2) 0.8854(2) 0.12877(16) 0.0460(11) Uani 1 1 d .
H18 H 0.592 0.8512 0.1262 0.055 Uiso 1 1 calc R
C19 C 0.6484(2) 0.9404(2) 0.10780(17) 0.0504(12) Uani 1 1 d .
H19 H 0.6181 0.9443 0.091 0.061 Uiso 1 1 calc R
C20 C 0.7086(2) 0.9902(2) 0.11154(16) 0.0481(11) Uani 1 1 d .
H20 H 0.7198 1.0286 0.0975 0.058 Uiso 1 1 calc R
C21 C 0.75231(19) 0.98348(19) 0.13581(14) 0.0363(9) Uani 1 1 d .
H21 H 0.7936 1.0174 0.1379 0.044 Uiso 1 1 calc R
C22 C 1.07851(14) 1.03728(15) 0.07276(11) 0.0199(7) Uani 1 1 d .
H22A H 1.1 1.082 0.0805 0.024 Uiso 1 1 calc R
H22B H 1.1021 1.0195 0.087 0.024 Uiso 1 1 calc R
C23 C 1.14238(16) 1.05041(16) 0.00640(11) 0.0231(7) Uani 1 1 d .
C24 C 1.19671(17) 1.08903(17) 0.02961(13) 0.0302(8) Uani 1 1 d .
H24 H 1.1946 1.1047 0.0581 0.036 Uiso 1 1 calc R
C25 C 1.25453(18) 1.1049(2) 0.01115(15) 0.0402(10) Uani 1 1 d .
H25 H 1.2914 1.1308 0.0274 0.048 Uiso 1 1 calc R
C26 C 1.2585(2) 1.0835(2) -0.02997(16) 0.0434(11) Uani 1 1 d .
H26 H 1.2979 1.0943 -0.0422 0.052 Uiso 1 1 calc R
C27 C 1.2048(2) 1.0461(2) -0.05365(14) 0.0387(10) Uani 1 1 d .
H27 H 1.2074 1.0316 -0.0825 0.046 Uiso 1 1 calc R
C28 C 1.14705(17) 1.02941(18) -0.03576(12) 0.0287(8) Uani 1 1 d .
H28 H 1.1105 1.0035 -0.0524 0.034 Uiso 1 1 calc R
C29 C 0.69779(17) 0.25993(16) 0.09967(11) 0.0236(7) Uani 1 1 d .
H29A H 0.7251 0.2998 0.115 0.028 Uiso 1 1 calc R
H29B H 0.6547 0.2461 0.1092 0.028 Uiso 1 1 calc R
C30 C 0.66516(16) 0.19622(15) 0.01253(12) 0.0232(7) Uani 1 1 d .
H30A H 0.6211 0.1741 0.0221 0.028 Uiso 1 1 calc R
H30B H 0.6654 0.2016 -0.0203 0.028 Uiso 1 1 calc R
C31 C 0.78713(15) 0.30695(16) 0.02554(12) 0.0235(7) Uani 1 1 d .
H31A H 0.7918 0.3086 -0.0074 0.028 Uiso 1 1 calc R
H31B H 0.8102 0.3503 0.0365 0.028 Uiso 1 1 calc R
C32 C 0.69767(15) 0.19243(16) 0.16054(11) 0.0235(7) Uani 1 1 d .
C33 C 0.68835(18) 0.13422(18) 0.17189(12) 0.0310(8) Uani 1 1 d .
H33 H 0.6935 0.1096 0.1499 0.037 Uiso 1 1 calc R
C34 C 0.6717(2) 0.1118(2) 0.21477(14) 0.0415(10) Uani 1 1 d .
H34 H 0.6657 0.072 0.2221 0.05 Uiso 1 1 calc R
C35 C 0.6637(2) 0.1465(2) 0.24709(13) 0.0409(10) Uani 1 1 d .
H35 H 0.6518 0.1306 0.2765 0.049 Uiso 1 1 calc R
C36 C 0.6732(2) 0.2040(2) 0.23626(14) 0.0383(9) Uani 1 1 d .
H36 H 0.6681 0.2283 0.2585 0.046 Uiso 1 1 calc R
C37 C 0.69025(17) 0.22748(18) 0.19337(12) 0.0302(8) Uani 1 1 d .
H37 H 0.6968 0.2676 0.1865 0.036 Uiso 1 1 calc R
C38 C 0.66753(17) 0.10077(16) -0.00448(12) 0.0266(7) Uani 1 1 d .
C39 C 0.69626(19) 0.06479(18) -0.00209(14) 0.0350(9) Uani 1 1 d .
H39 H 0.7299 0.0761 0.0179 0.042 Uiso 1 1 calc R
C40 C 0.6759(2) 0.0128(2) -0.02883(15) 0.0437(11) Uani 1 1 d .
H40 H 0.6958 -0.0112 -0.0269 0.052 Uiso 1 1 calc R
C41 C 0.6274(2) -0.00473(19) -0.05814(15) 0.0461(11) Uani 1 1 d .
H41 H 0.6141 -0.0403 -0.0766 0.055 Uiso 1 1 calc R
C42 C 0.5981(2) 0.0299(2) -0.06046(15) 0.0438(11) Uani 1 1 d .
H42 H 0.5644 0.0179 -0.0805 0.053 Uiso 1 1 calc R
C43 C 0.61752(18) 0.08180(19) -0.03391(14) 0.0359(9) Uani 1 1 d .
H43 H 0.5966 0.1049 -0.0357 0.043 Uiso 1 1 calc R
C44 C 0.88311(17) 0.30438(17) 0.03927(12) 0.0257(7) Uani 1 1 d .
C45 C 0.91663(18) 0.28660(18) 0.06725(13) 0.0327(8) Uani 1 1 d .
H45 H 0.8957 0.2545 0.0886 0.039 Uiso 1 1 calc R
C46 C 0.98080(19) 0.3164(2) 0.06337(16) 0.0426(10) Uani 1 1 d .
H46 H 1.0034 0.304 0.0822 0.051 Uiso 1 1 calc R
C47 C 1.0123(2) 0.3629(2) 0.03349(17) 0.0487(12) Uani 1 1 d .
H47 H 1.0563 0.383 0.0317 0.058 Uiso 1 1 calc R
C48 C 0.9796(2) 0.3805(2) 0.00575(16) 0.0442(11) Uani 1 1 d .
H48 H 1.0012 0.4125 -0.0156 0.053 Uiso 1 1 calc R
C49 C 0.91555(18) 0.35191(19) 0.00872(13) 0.0334(8) Uani 1 1 d .
H49 H 0.8936 0.3649 -0.0103 0.04 Uiso 1 1 calc R
C50 C 0.64686(18) 0.38931(17) -0.08399(11) 0.0267(8) Uani 1 1 d .
H50A H 0.6039 0.377 -0.0749 0.032 Uiso 1 1 calc R
H50B H 0.6745 0.4307 -0.0707 0.032 Uiso 1 1 calc R
C51 C 0.64530(16) 0.44701(17) -0.15015(12) 0.0270(8) Uani 1 1 d .
C52 C 0.62640(19) 0.4810(2) -0.12405(14) 0.0371(9) Uani 1 1 d .
H52 H 0.6149 0.4698 -0.0938 0.045 Uiso 1 1 calc R
C53 C 0.6245(2) 0.5311(2) -0.14230(16) 0.0459(11) Uani 1 1 d .
H53 H 0.611 0.5537 -0.1244 0.055 Uiso 1 1 calc R
C54 C 0.6414(3) 0.5486(2) -0.18528(19) 0.0576(13) Uani 1 1 d .
H54 H 0.6415 0.5841 -0.197 0.069 Uiso 1 1 calc R
C55 C 0.6585(3) 0.5147(3) -0.21168(18) 0.0616(15) Uani 1 1 d .
H55 H 0.6689 0.5259 -0.2421 0.074 Uiso 1 1 calc R
C56 C 0.6607(2) 0.4644(2) -0.19458(14) 0.0423(10) Uani 1 1 d .
H56 H 0.6728 0.4414 -0.2133 0.051 Uiso 1 1 calc R
C57 C 0.0907(2) 0.5426(2) 0.25912(16) 0.0487(11) Uani 1 1 d .
H57A H 0.0751 0.5456 0.2889 0.058 Uiso 1 1 calc R
H57B H 0.0947 0.5049 0.2584 0.058 Uiso 1 1 calc R
C58 C 0.0486(3) 0.5396(3) 0.2245(2) 0.104(3) Uani 1 1 d .
H58A H 0.038 0.5039 0.2045 0.124 Uiso 1 1 calc R
H58B H 0.0098 0.5339 0.238 0.124 Uiso 1 1 calc R
C59 C 0.0782(2) 0.5960(3) 0.1996(2) 0.0704(17) Uani 1 1 d .
H59A H 0.0618 0.6235 0.2085 0.084 Uiso 1 1 calc R
H59B H 0.071 0.5874 0.1672 0.084 Uiso 1 1 calc R
C60 C 0.1459(2) 0.6256(2) 0.21028(16) 0.0500(12) Uani 1 1 d .
H60A H 0.1684 0.6185 0.1858 0.06 Uiso 1 1 calc R
H60B H 0.1641 0.6709 0.2146 0.06 Uiso 1 1 calc R
C61 C 0.7759(2) 0.8419(2) 0.07665(17) 0.0490(12) Uani 1 1 d .
H61A H 0.7517 0.8366 0.1042 0.059 Uiso 1 1 calc R
H61B H 0.7952 0.8156 0.0789 0.059 Uiso 1 1 calc R
C62 C 0.7349(3) 0.8241(3) 0.0370(2) 0.084(2) Uani 1 1 d .
H62A H 0.7456 0.801 0.0152 0.101 Uiso 1 1 calc R
H62B H 0.6907 0.7979 0.0457 0.101 Uiso 1 1 calc R
C63 C 0.7464(3) 0.8833(3) 0.0184(3) 0.093(2) Uani 1 1 d .
H63A H 0.7441 0.8812 -0.0146 0.112 Uiso 1 1 calc R
H63B H 0.7153 0.8938 0.0296 0.112 Uiso 1 1 calc R
C64 C 0.8087(2) 0.9295(2) 0.03301(19) 0.0561(13) Uani 1 1 d .
H64A H 0.8393 0.9375 0.0091 0.067 Uiso 1 1 calc R
H64B H 0.8102 0.9691 0.0404 0.067 Uiso 1 1 calc R
C65 C 0.8454(2) 1.0673(2) 0.27512(18) 0.0527(12) Uani 1 1 d .
H65A H 0.8201 1.0229 0.267 0.063 Uiso 1 1 calc R
H65B H 0.8391 1.0924 0.2522 0.063 Uiso 1 1 calc R
C66 C 0.8277(3) 1.0789(3) 0.3203(2) 0.082(2) Uani 1 1 d .
H66A H 0.7957 1.0913 0.318 0.098 Uiso 1 1 calc R
H66B H 0.8115 1.0413 0.3392 0.098 Uiso 1 1 calc R
C67 C 0.8848(3) 1.1288(3) 0.3385(2) 0.0788(19) Uani 1 1 d .
H67A H 0.8864 1.1242 0.3713 0.095 Uiso 1 1 calc R
H67B H 0.8884 1.1696 0.3321 0.095 Uiso 1 1 calc R
C68 C 0.9349(2) 1.1235(2) 0.31614(18) 0.0548(13) Uani 1 1 d .
H68A H 0.9687 1.1651 0.3071 0.066 Uiso 1 1 calc R
H68B H 0.9525 1.1051 0.3368 0.066 Uiso 1 1 calc R
C69 C 0.5478(2) 0.0867(3) 0.09622(18) 0.0570(13) Uani 1 1 d .
H69A H 0.5849 0.0855 0.107 0.068 Uiso 1 1 calc R
H69B H 0.5432 0.0777 0.0638 0.068 Uiso 1 1 calc R
C70 C 0.4918(4) 0.0409(3) 0.1205(2) 0.081(2) Uani 1 1 d .
H70A H 0.455 0.0231 0.1007 0.097 Uiso 1 1 calc R
H70B H 0.4973 0.0067 0.1323 0.097 Uiso 1 1 calc R
C71 C 0.4851(4) 0.0759(3) 0.1567(2) 0.085(2) Uani 1 1 d .
H71A H 0.5034 0.0707 0.1846 0.102 Uiso 1 1 calc R
H71B H 0.4406 0.0617 0.1621 0.102 Uiso 1 1 calc R
C72 C 0.5180(3) 0.1409(2) 0.14249(19) 0.0627(14) Uani 1 1 d .
H72A H 0.4878 0.1545 0.135 0.075 Uiso 1 1 calc R
H72B H 0.545 0.1675 0.1669 0.075 Uiso 1 1 calc R

loop_
_atom_site_aniso_label
_atom_site_aniso_U_11
_atom_site_aniso_U_22
_atom_site_aniso_U_33
_atom_site_aniso_U_23
_atom_site_aniso_U_13
_atom_site_aniso_U_12
Ni1 0.0180(2) 0.0180(2) 0.0166(3) 0 0 0.00898(11)
Ni2 0.0192(2) 0.0192(2) 0.0200(4) 0 0 0.00958(11)
Mo1 0.02055(14) 0.02044(15) 0.02271(14) 0.00138(11) 0.00296(12) 0.00995(12)
Mo2 0.01900(15) 0.01900(15) 0.0175(2) 0 0 0.00950(7)
Mo3 0.02175(15) 0.02157(15) 0.02177(14) 0.00002(12) 0.00064(12) 0.01153(13)
Mo4 0.02539(17) 0.02539(17) 0.0212(3) 0 0 0.01269(8)
P1 0.0193(4) 0.0201(4) 0.0209(4) 0.0006(3) 0.0019(3) 0.0090(4)
P2 0.0196(4) 0.0196(4) 0.0179(7) 0 0 0.0098(2)
P3 0.0210(4) 0.0222(4) 0.0231(4) 0.0007(3) -0.0007(3) 0.0115(4)
P4 0.0239(5) 0.0239(5) 0.0201(7) 0 0 0.0119(2)
N1 0.0236(15) 0.0186(14) 0.0246(15) -0.0010(11) 0.0031(12) 0.0099(12)
N2 0.0238(15) 0.0248(15) 0.0204(14) -0.0006(12) 0.0017(12) 0.0128(13)
N3 0.0239(15) 0.0204(14) 0.0268(16) 0.0001(12) -0.0006(12) 0.0113(12)
N4 0.0253(16) 0.0256(16) 0.0320(16) 0.0007(13) 0.0031(13) 0.0122(13)
N5 0.0185(14) 0.0207(14) 0.0211(14) 0.0022(11) 0.0012(11) 0.0098(12)
N6 0.0247(16) 0.0247(16) 0.026(3) 0 0 0.0124(8)
N7 0.0258(15) 0.0202(14) 0.0217(14) 0.0006(11) 0.0022(12) 0.0122(12)
N8 0.0234(15) 0.0193(14) 0.0243(15) -0.0020(11) -0.0002(12) 0.0096(12)
N9 0.0210(14) 0.0219(15) 0.0242(15) -0.0012(12) -0.0022(11) 0.0108(12)
N10 0.0287(16) 0.0272(16) 0.0289(16) 0.0010(13) 0.0012(13) 0.0159(14)
N11 0.0263(15) 0.0266(16) 0.0231(15) 0.0005(12) 0.0019(12) 0.0137(13)
N12 0.0343(19) 0.0343(19) 0.027(3) 0 0 0.0171(9)
O1 0.0415(18) 0.063(2) 0.0414(17) -0.0089(15) -0.0107(14) 0.0280(16)
O2 0.0350(17) 0.052(2) 0.056(2) -0.0157(16) -0.0113(15) 0.0165(15)
O3 0.0445(18) 0.0453(18) 0.063(2) 0.0058(16) 0.0195(16) 0.0267(16)
O4 0.050(2) 0.047(2) 0.058(2) 0.0153(17) -0.0005(17) 0.0095(16)
C1 0.0258(18) 0.0181(16) 0.0264(17) 0.0004(13) 0.0039(14) 0.0096(14)
C2 0.0206(16) 0.0221(16) 0.0192(16) -0.0025(13) -0.0005(13) 0.0102(14)
C3 0.0186(17) 0.0255(18) 0.0282(18) 0.0060(14) 0.0014(14) 0.0093(14)
C4 0.0275(19) 0.0243(18) 0.0258(18) -0.0045(14) -0.0041(15) 0.0110(15)
C5 0.047(3) 0.025(2) 0.058(3) 0.0054(19) 0.018(2) 0.0162(19)
C6 0.057(3) 0.025(2) 0.073(4) 0.010(2) 0.023(3) 0.011(2)
C7 0.070(3) 0.022(2) 0.070(3) -0.007(2) 0.003(3) 0.022(2)
C8 0.052(3) 0.033(2) 0.044(2) -0.0135(19) -0.002(2) 0.023(2)
C9 0.044(2) 0.030(2) 0.031(2) -0.0022(16) 0.0025(17) 0.0179(18)
C10 0.036(2) 0.0301(19) 0.0183(16) 0.0036(14) 0.0052(14) 0.0216(16)
C11 0.044(2) 0.039(2) 0.026(2) 0.0009(17) 0.0096(17) 0.0193(19)
C12 0.055(3) 0.052(3) 0.036(2) 0.003(2) 0.019(2) 0.029(2)
C13 0.077(4) 0.062(3) 0.021(2) 0.002(2) 0.005(2) 0.043(3)
C14 0.057(3) 0.055(3) 0.024(2) -0.0069(19) -0.0099(19) 0.035(2)
C15 0.041(2) 0.042(2) 0.0280(19) 0.0032(17) -0.0022(17) 0.028(2)
C16 0.0264(18) 0.0291(19) 0.0280(18) -0.0010(15) -0.0013(15) 0.0164(16)
C17 0.027(2) 0.035(2) 0.041(2) 0.0060(17) 0.0011(17) 0.0152(17)
C18 0.024(2) 0.055(3) 0.053(3) 0.005(2) -0.0043(19) 0.016(2)
C19 0.041(3) 0.066(3) 0.055(3) 0.009(2) -0.009(2) 0.035(3)
C20 0.052(3) 0.046(3) 0.055(3) 0.015(2) -0.004(2) 0.032(2)
C21 0.032(2) 0.034(2) 0.043(2) 0.0068(18) 0.0021(17) 0.0162(18)
C22 0.0157(15) 0.0212(16) 0.0199(16) -0.0034(13) -0.0006(12) 0.0070(13)
C23 0.0221(17) 0.0233(17) 0.0262(17) 0.0063(14) 0.0037(14) 0.0129(15)
C24 0.0271(19) 0.0277(19) 0.034(2) 0.0000(15) -0.0004(16) 0.0121(16)
C25 0.0212(19) 0.038(2) 0.053(3) 0.007(2) 0.0005(18) 0.0086(17)
C26 0.029(2) 0.048(3) 0.056(3) 0.016(2) 0.015(2) 0.021(2)
C27 0.038(2) 0.051(3) 0.033(2) 0.0084(19) 0.0131(18) 0.026(2)
C28 0.0257(18) 0.033(2) 0.0287(19) 0.0018(15) 0.0031(15) 0.0159(16)
C29 0.0294(19) 0.0253(18) 0.0202(17) 0.0005(14) 0.0004(14) 0.0167(16)
C30 0.0216(17) 0.0215(17) 0.0272(18) -0.0017(14) -0.0019(14) 0.0113(14)
C31 0.0191(16) 0.0235(17) 0.0268(18) 0.0033(14) 0.0000(14) 0.0097(14)
C32 0.0196(17) 0.0265(18) 0.0248(17) 0.0027(14) 0.0000(13) 0.0116(15)
C33 0.040(2) 0.033(2) 0.0238(18) 0.0015(15) 0.0044(16) 0.0216(18)
C34 0.048(3) 0.039(2) 0.040(2) 0.0148(19) 0.0080(19) 0.023(2)
C35 0.048(3) 0.052(3) 0.0224(19) 0.0097(18) 0.0105(18) 0.025(2)
C36 0.045(2) 0.042(2) 0.029(2) -0.0043(18) 0.0057(18) 0.023(2)
C37 0.033(2) 0.029(2) 0.032(2) 0.0014(15) 0.0021(16) 0.0181(17)
C38 0.0248(18) 0.0219(17) 0.0288(18) -0.0005(14) 0.0038(14) 0.0085(15)
C39 0.040(2) 0.031(2) 0.038(2) -0.0030(17) -0.0055(18) 0.0205(19)
C40 0.054(3) 0.032(2) 0.051(3) -0.007(2) 0.000(2) 0.025(2)
C41 0.051(3) 0.023(2) 0.050(3) -0.0151(18) 0.000(2) 0.008(2)
C42 0.035(2) 0.034(2) 0.047(3) -0.0138(19) -0.0090(19) 0.0052(19)
C43 0.027(2) 0.029(2) 0.044(2) -0.0069(17) -0.0038(17) 0.0079(16)
C44 0.0248(18) 0.0256(18) 0.0281(18) -0.0051(14) -0.0013(14) 0.0138(15)
C45 0.032(2) 0.030(2) 0.038(2) -0.0016(16) -0.0031(16) 0.0166(17)
C46 0.030(2) 0.044(3) 0.059(3) -0.003(2) -0.006(2) 0.022(2)
C47 0.025(2) 0.040(3) 0.074(3) 0.001(2) 0.011(2) 0.0105(19)
C48 0.032(2) 0.040(2) 0.053(3) 0.009(2) 0.014(2) 0.013(2)
C49 0.029(2) 0.036(2) 0.033(2) 0.0039(16) 0.0030(16) 0.0155(17)
C50 0.0324(19) 0.0285(19) 0.0241(17) 0.0023(14) 0.0039(15) 0.0188(17)
C51 0.0206(17) 0.0289(19) 0.0310(19) 0.0053(15) -0.0011(14) 0.0120(15)
C52 0.038(2) 0.042(2) 0.040(2) 0.0060(18) 0.0081(18) 0.026(2)
C53 0.049(3) 0.046(3) 0.057(3) 0.007(2) 0.008(2) 0.034(2)
C54 0.065(3) 0.053(3) 0.075(4) 0.022(3) 0.008(3) 0.044(3)
C55 0.082(4) 0.074(4) 0.051(3) 0.028(3) 0.013(3) 0.056(3)
C56 0.055(3) 0.048(3) 0.034(2) 0.0095(19) 0.007(2) 0.033(2)
C57 0.055(3) 0.050(3) 0.047(3) -0.010(2) -0.007(2) 0.031(3)
C58 0.062(4) 0.103(5) 0.080(4) 0.039(4) -0.034(3) -0.008(4)
C59 0.043(3) 0.075(4) 0.079(4) 0.020(3) -0.016(3) 0.019(3)
C60 0.041(3) 0.061(3) 0.049(3) -0.004(2) -0.003(2) 0.026(2)
C61 0.038(2) 0.054(3) 0.055(3) -0.010(2) 0.002(2) 0.022(2)
C62 0.065(4) 0.052(3) 0.102(5) 0.008(3) -0.042(4) 0.003(3)
C63 0.064(4) 0.059(4) 0.132(6) 0.003(4) -0.060(4) 0.013(3)
C64 0.035(3) 0.047(3) 0.071(3) -0.008(2) -0.005(2) 0.009(2)
C65 0.052(3) 0.047(3) 0.062(3) 0.011(2) 0.004(2) 0.026(2)
C66 0.048(3) 0.079(4) 0.120(6) -0.044(4) 0.003(3) 0.033(3)
C67 0.049(3) 0.089(5) 0.099(5) -0.033(4) 0.010(3) 0.036(3)
C68 0.042(3) 0.054(3) 0.066(3) 0.001(3) 0.011(2) 0.022(2)
C69 0.048(3) 0.067(3) 0.055(3) 0.009(3) 0.002(2) 0.028(3)
C70 0.128(6) 0.046(3) 0.064(4) 0.016(3) 0.038(4) 0.040(4)
C71 0.146(7) 0.057(4) 0.060(4) 0.017(3) 0.036(4) 0.056(4)
C72 0.077(4) 0.044(3) 0.060(3) 0.001(2) -0.007(3) 0.026(3)

loop_
_atom_type_symbol
_atom_type_description
_atom_type_scat_dispersion_real
_atom_type_scat_dispersion_imag
_atom_type_scat_source
C C 0.0033 0.0016 'International Tables Vol C Tables 4.2.6.8 and 6.1.1.4'
H H 0 0 'International Tables Vol C Tables 4.2.6.8 and 6.1.1.4'
N N 0.0061 0.0033 'International Tables Vol C Tables 4.2.6.8 and 6.1.1.4'
P P 0.1023 0.0942 'International Tables Vol C Tables 4.2.6.8 and 6.1.1.4'
Ni Ni 0.3393 1.1124 'International Tables Vol C Tables 4.2.6.8 and 6.1.1.4'
Mo Mo -1.6832 0.6857 'International Tables Vol C Tables 4.2.6.8 and 6.1.1.4'
O O 0.0106 0.006 'International Tables Vol C Tables 4.2.6.8 and 6.1.1.4'

loop_
_geom_angle_atom_site_label_1
_geom_angle_atom_site_label_2
_geom_angle_atom_site_label_3
_geom_angle
_geom_angle_site_symmetry_1
_geom_angle_site_symmetry_3
P2 Ni1 P1 109.48(3) . 3_675
P2 Ni1 P1 109.48(3) . .
P1 Ni1 P1 109.46(3) 3_675 .
P2 Ni1 P1 109.48(3) . 2_765
P1 Ni1 P1 109.46(3) 3_675 2_765
P1 Ni1 P1 109.46(3) . 2_765
P3 Ni2 P3 109.99(3) . 2_655
P3 Ni2 P3 109.99(3) . 3_665
P3 Ni2 P3 109.99(3) 2_655 3_665
P3 Ni2 P4 108.95(3) . .
P3 Ni2 P4 108.95(3) 2_655 .
P3 Ni2 P4 108.95(3) 3_665 .
N4 Mo1 N1 111.24(13) . .
N4 Mo1 N2 112.15(13) . .
N1 Mo1 N2 106.75(12) . .
N4 Mo1 N3 112.68(14) . .
N1 Mo1 N3 107.21(12) . .
N2 Mo1 N3 106.43(12) . .
N6 Mo2 N5 112.10(8) . .
N6 Mo2 N5 112.10(8) . 3_675
N5 Mo2 N5 106.72(9) . 3_675
N6 Mo2 N5 112.10(8) . 2_765
N5 Mo2 N5 106.72(9) . 2_765
N5 Mo2 N5 106.72(9) 3_675 2_765
N10 Mo3 N7 112.49(13) . .
N10 Mo3 N9 112.29(13) . .
N7 Mo3 N9 106.56(12) . .
N10 Mo3 N8 111.87(13) . .
N7 Mo3 N8 105.97(12) . .
N9 Mo3 N8 107.24(12) . .
N12 Mo4 N11 111.81(9) . 3_665
N12 Mo4 N11 111.81(9) . 2_655
N11 Mo4 N11 107.04(9) 3_665 2_655
N12 Mo4 N11 111.81(9) . .
N11 Mo4 N11 107.04(9) 3_665 .
N11 Mo4 N11 107.04(9) 2_655 .
C3 P1 C1 104.10(16) . .
C3 P1 C2 102.61(16) . .
C1 P1 C2 103.68(15) . .
C3 P1 Ni1 116.15(11) . .
C1 P1 Ni1 113.83(11) . .
C2 P1 Ni1 114.91(11) . .
C22 P2 C22 103.58(12) 3_675 .
C22 P2 C22 103.58(12) 3_675 2_765
C22 P2 C22 103.58(12) . 2_765
C22 P2 Ni1 114.86(10) 3_675 .
C22 P2 Ni1 114.86(10) . .
C22 P2 Ni1 114.86(10) 2_765 .
C29 P3 C31 103.61(16) . .
C29 P3 C30 103.89(16) . .
C31 P3 C30 102.95(16) . .
C29 P3 Ni2 116.63(11) . .
C31 P3 Ni2 114.08(11) . .
C30 P3 Ni2 114.09(11) . .
C50 P4 C50 103.43(14) 3_665 2_655
C50 P4 C50 103.43(14) 3_665 .
C50 P4 C50 103.43(14) 2_655 .
C50 P4 Ni2 114.99(12) 3_665 .
C50 P4 Ni2 114.99(12) 2_655 .
C50 P4 Ni2 114.99(12) . .
C4 N1 C1 117.4(3) . .
C4 N1 Mo1 135.2(2) . .
C1 N1 Mo1 107.0(2) . .
C10 N2 C2 116.5(3) . .
C10 N2 Mo1 135.8(2) . .
C2 N2 Mo1 107.7(2) . .
C16 N3 C3 117.4(3) . .
C16 N3 Mo1 135.3(2) . .
C3 N3 Mo1 107.2(2) . .
C23 N5 C22 117.1(3) . .
C23 N5 Mo2 135.7(2) . .
C22 N5 Mo2 107.17(19) . .
C32 N7 C29 117.8(3) . .
C32 N7 Mo3 133.9(2) . .
C29 N7 Mo3 108.3(2) . .
C38 N8 C30 117.0(3) . .
C38 N8 Mo3 135.8(2) . .
C30 N8 Mo3 107.2(2) . .
C44 N9 C31 116.1(3) . .
C44 N9 Mo3 135.9(2) . .
C31 N9 Mo3 108.0(2) . .
C51 N11 C50 117.0(3) . .
C51 N11 Mo4 136.2(2) . .
C50 N11 Mo4 106.7(2) . .
C60 O1 C57 109.4(3) . .
C64 O2 C61 109.5(3) . .
C68 O3 C65 108.4(4) . .
C72 O4 C69 108.2(4) . .
N1 C1 P1 119.3(2) . .
N1 C1 H1A 107.5 . .
P1 C1 H1A 107.5 . .
N1 C1 H1B 107.5 . .
P1 C1 H1B 107.5 . .
H1A C1 H1B 107 . .
N2 C2 P1 118.7(2) . .
N2 C2 H2A 107.6 . .
P1 C2 H2A 107.6 . .
N2 C2 H2B 107.6 . .
P1 C2 H2B 107.6 . .
H2A C2 H2B 107.1 . .
N3 C3 P1 118.9(2) . .
N3 C3 H3A 107.6 . .
P1 C3 H3A 107.6 . .
N3 C3 H3B 107.6 . .
P1 C3 H3B 107.6 . .
H3A C3 H3B 107 . .
C5 C4 C9 118.4(4) . .
C5 C4 N1 119.0(3) . .
C9 C4 N1 122.5(3) . .
C4 C5 C6 120.5(4) . .
C4 C5 H5 119.7 . .
C6 C5 H5 119.7 . .
C7 C6 C5 119.9(4) . .
C7 C6 H6 120.1 . .
C5 C6 H6 120.1 . .
C8 C7 C6 119.9(4) . .
C8 C7 H7 120 . .
C6 C7 H7 120 . .
C7 C8 C9 120.5(4) . .
C7 C8 H8 119.7 . .
C9 C8 H8 119.7 . .
C8 C9 C4 120.7(4) . .
C8 C9 H9 119.7 . .
C4 C9 H9 119.7 . .
C15 C10 C11 118.8(3) . .
C15 C10 N2 122.6(3) . .
C11 C10 N2 118.5(3) . .
C12 C11 C10 119.5(4) . .
C12 C11 H11 120.2 . .
C10 C11 H11 120.2 . .
C13 C12 C11 120.9(4) . .
C13 C12 H12 119.6 . .
C11 C12 H12 119.6 . .
C12 C13 C14 119.8(4) . .
C12 C13 H13 120.1 . .
C14 C13 H13 120.1 . .
C13 C14 C15 120.2(4) . .
C13 C14 H14 119.9 . .
C15 C14 H14 119.9 . .
C10 C15 C14 120.8(4) . .
C10 C15 H15 119.6 . .
C14 C15 H15 119.6 . .
C21 C16 C17 118.5(4) . .
C21 C16 N3 122.5(3) . .
C17 C16 N3 119.1(3) . .
C18 C17 C16 120.1(4) . .
C18 C17 H17 119.9 . .
C16 C17 H17 119.9 . .
C17 C18 C19 121.3(4) . .
C17 C18 H18 119.4 . .
C19 C18 H18 119.4 . .
C18 C19 C20 119.2(4) . .
C18 C19 H19 120.4 . .
C20 C19 H19 120.4 . .
C21 C20 C19 119.7(4) . .
C21 C20 H20 120.1 . .
C19 C20 H20 120.1 . .
C16 C21 C20 121.2(4) . .
C16 C21 H21 119.4 . .
C20 C21 H21 119.4 . .
N5 C22 P2 118.8(2) . .
N5 C22 H22A 107.6 . .
P2 C22 H22A 107.6 . .
N5 C22 H22B 107.6 . .
P2 C22 H22B 107.6 . .
H22A C22 H22B 107 . .
C24 C23 C28 118.5(3) . .
C24 C23 N5 122.3(3) . .
C28 C23 N5 119.2(3) . .
C23 C24 C25 120.2(4) . .
C23 C24 H24 119.9 . .
C25 C24 H24 119.9 . .
C26 C25 C24 120.7(4) . .
C26 C25 H25 119.6 . .
C24 C25 H25 119.6 . .
C25 C26 C27 119.4(4) . .
C25 C26 H26 120.3 . .
C27 C26 H26 120.3 . .
C26 C27 C28 120.7(4) . .
C26 C27 H27 119.7 . .
C28 C27 H27 119.7 . .
C27 C28 C23 120.4(4) . .
C27 C28 H28 119.8 . .
C23 C28 H28 119.8 . .
N7 C29 P3 118.0(2) . .
N7 C29 H29A 107.8 . .
P3 C29 H29A 107.8 . .
N7 C29 H29B 107.8 . .
P3 C29 H29B 107.8 . .
H29A C29 H29B 107.1 . .
N8 C30 P3 119.4(2) . .
N8 C30 H30A 107.5 . .
P3 C30 H30A 107.5 . .
N8 C30 H30B 107.5 . .
P3 C30 H30B 107.5 . .
H30A C30 H30B 107 . .
N9 C31 P3 118.2(2) . .
N9 C31 H31A 107.8 . .
P3 C31 H31A 107.8 . .
N9 C31 H31B 107.8 . .
P3 C31 H31B 107.8 . .
H31A C31 H31B 107.1 . .
C37 C32 C33 118.5(3) . .
C37 C32 N7 122.2(3) . .
C33 C32 N7 119.4(3) . .
C34 C33 C32 120.6(4) . .
C34 C33 H33 119.7 . .
C32 C33 H33 119.7 . .
C35 C34 C33 120.7(4) . .
C35 C34 H34 119.6 . .
C33 C34 H34 119.6 . .
C36 C35 C34 119.0(4) . .
C36 C35 H35 120.5 . .
C34 C35 H35 120.5 . .
C35 C36 C37 121.1(4) . .
C35 C36 H36 119.4 . .
C37 C36 H36 119.4 . .
C32 C37 C36 120.1(4) . .
C32 C37 H37 120 . .
C36 C37 H37 120 . .
C39 C38 C43 117.9(3) . .
C39 C38 N8 119.4(3) . .
C43 C38 N8 122.6(3) . .
C40 C39 C38 120.2(4) . .
C40 C39 H39 119.9 . .
C38 C39 H39 119.9 . .
C41 C40 C39 121.3(4) . .
C41 C40 H40 119.3 . .
C39 C40 H40 119.3 . .
C40 C41 C42 119.1(4) . .
C40 C41 H41 120.4 . .
C42 C41 H41 120.4 . .
C41 C42 C43 120.6(4) . .
C41 C42 H42 119.7 . .
C43 C42 H42 119.7 . .
C42 C43 C38 120.9(4) . .
C42 C43 H43 119.6 . .
C38 C43 H43 119.6 . .
C49 C44 C45 118.6(3) . .
C49 C44 N9 122.7(3) . .
C45 C44 N9 118.7(3) . .
C46 C45 C44 119.2(4) . .
C46 C45 H45 120.4 . .
C44 C45 H45 120.4 . .
C47 C46 C45 122.0(4) . .
C47 C46 H46 119 . .
C45 C46 H46 119 . .
C46 C47 C48 119.1(4) . .
C46 C47 H47 120.5 . .
C48 C47 H47 120.5 . .
C47 C48 C49 120.6(4) . .
C47 C48 H48 119.7 . .
C49 C48 H48 119.7 . .
C48 C49 C44 120.6(4) . .
C48 C49 H49 119.7 . .
C44 C49 H49 119.7 . .
N11 C50 P4 119.7(2) . .
N11 C50 H50A 107.4 . .
P4 C50 H50A 107.4 . .
N11 C50 H50B 107.4 . .
P4 C50 H50B 107.4 . .
H50A C50 H50B 106.9 . .
C56 C51 C52 118.1(4) . .
C56 C51 N11 119.6(3) . .
C52 C51 N11 122.3(3) . .
C53 C52 C51 119.9(4) . .
C53 C52 H52 120.1 . .
C51 C52 H52 120.1 . .
C54 C53 C52 121.3(4) . .
C54 C53 H53 119.4 . .
C52 C53 H53 119.4 . .
C53 C54 C55 119.5(4) . .
C53 C54 H54 120.2 . .
C55 C54 H54 120.2 . .
C54 C55 C56 120.7(5) . .
C54 C55 H55 119.7 . .
C56 C55 H55 119.7 . .
C55 C56 C51 120.4(4) . .
C55 C56 H56 119.8 . .
C51 C56 H56 119.8 . .
O1 C57 C58 106.9(4) . .
O1 C57 H57A 110.3 . .
C58 C57 H57A 110.3 . .
O1 C57 H57B 110.3 . .
C58 C57 H57B 110.3 . .
H57A C57 H57B 108.6 . .
C59 C58 C57 108.6(5) . .
C59 C58 H58A 110 . .
C57 C58 H58A 110 . .
C59 C58 H58B 110 . .
C57 C58 H58B 110 . .
H58A C58 H58B 108.3 . .
C58 C59 C60 105.8(5) . .
C58 C59 H59A 110.6 . .
C60 C59 H59A 110.6 . .
C58 C59 H59B 110.6 . .
C60 C59 H59B 110.6 . .
H59A C59 H59B 108.7 . .
O1 C60 C59 105.8(4) . .
O1 C60 H60A 110.6 . .
C59 C60 H60A 110.6 . .
O1 C60 H60B 110.6 . .
C59 C60 H60B 110.6 . .
H60A C60 H60B 108.7 . .
O2 C61 C62 107.1(4) . .
O2 C61 H61A 110.3 . .
C62 C61 H61A 110.3 . .
O2 C61 H61B 110.3 . .
C62 C61 H61B 110.3 . .
H61A C61 H61B 108.5 . .
C63 C62 C61 104.2(5) . .
C63 C62 H62A 110.9 . .
C61 C62 H62A 110.9 . .
C63 C62 H62B 110.9 . .
C61 C62 H62B 110.9 . .
H62A C62 H62B 108.9 . .
C64 C63 C62 106.0(5) . .
C64 C63 H63A 110.5 . .
C62 C63 H63A 110.5 . .
C64 C63 H63B 110.5 . .
C62 C63 H63B 110.5 . .
H63A C63 H63B 108.7 . .
O2 C64 C63 107.0(4) . .
O2 C64 H64A 110.3 . .
C63 C64 H64A 110.3 . .
O2 C64 H64B 110.3 . .
C63 C64 H64B 110.3 . .
H64A C64 H64B 108.6 . .
O3 C65 C66 105.6(4) . .
O3 C65 H65A 110.6 . .
C66 C65 H65A 110.6 . .
O3 C65 H65B 110.6 . .
C66 C65 H65B 110.6 . .
H65A C65 H65B 108.7 . .
C67 C66 C65 104.5(5) . .
C67 C66 H66A 110.9 . .
C65 C66 H66A 110.9 . .
C67 C66 H66B 110.9 . .
C65 C66 H66B 110.9 . .
H66A C66 H66B 108.9 . .
C66 C67 C68 105.2(5) . .
C66 C67 H67A 110.7 . .
C68 C67 H67A 110.7 . .
C66 C67 H67B 110.7 . .
C68 C67 H67B 110.7 . .
H67A C67 H67B 108.8 . .
O3 C68 C67 108.3(4) . .
O3 C68 H68A 110 . .
C67 C68 H68A 110 . .
O3 C68 H68B 110 . .
C67 C68 H68B 110 . .
H68A C68 H68B 108.4 . .
O4 C69 C70 106.3(4) . .
O4 C69 H69A 110.5 . .
C70 C69 H69A 110.5 . .
O4 C69 H69B 110.5 . .
C70 C69 H69B 110.5 . .
H69A C69 H69B 108.7 . .
C71 C70 C69 104.6(5) . .
C71 C70 H70A 110.8 . .
C69 C70 H70A 110.8 . .
C71 C70 H70B 110.8 . .
C69 C70 H70B 110.8 . .
H70A C70 H70B 108.9 . .
C70 C71 C72 106.0(5) . .
C70 C71 H71A 110.5 . .
C72 C71 H71A 110.5 . .
C70 C71 H71B 110.5 . .
C72 C71 H71B 110.5 . .
H71A C71 H71B 108.7 . .
O4 C72 C71 108.5(5) . .
O4 C72 H72A 110 . .
C71 C72 H72A 110 . .
O4 C72 H72B 110 . .
C71 C72 H72B 110 . .
H72A C72 H72B 108.4 . .

loop_
_geom_bond_atom_site_label_1
_geom_bond_atom_site_label_2
_geom_bond_distance
_geom_bond_site_symmetry_2
Ni1 P2 2.1583(16) .
Ni1 P1 2.1615(9) 3_675
Ni1 P1 2.1615(9) .
Ni1 P1 2.1615(9) 2_765
Ni2 P3 2.1617(9) .
Ni2 P3 2.1617(9) 2_655
Ni2 P3 2.1617(9) 3_665
Ni2 P4 2.1699(17) .
Mo1 N4 1.662(3) .
Mo1 N1 1.944(3) .
Mo1 N2 1.951(3) .
Mo1 N3 1.951(3) .
Mo2 N6 1.648(5) .
Mo2 N5 1.949(3) .
Mo2 N5 1.949(3) 3_675
Mo2 N5 1.949(3) 2_765
Mo3 N10 1.659(3) .
Mo3 N7 1.941(3) .
Mo3 N9 1.944(3) .
Mo3 N8 1.944(3) .
Mo4 N12 1.653(5) .
Mo4 N11 1.958(3) 3_665
Mo4 N11 1.958(3) 2_655
Mo4 N11 1.958(3) .
P1 C3 1.864(3) .
P1 C1 1.870(3) .
P1 C2 1.872(3) .
P2 C22 1.863(3) 3_675
P2 C22 1.863(3) .
P2 C22 1.863(3) 2_765
P3 C29 1.868(3) .
P3 C31 1.868(3) .
P3 C30 1.874(3) .
P4 C50 1.867(4) 3_665
P4 C50 1.867(4) 2_655
P4 C50 1.867(4) .
N1 C4 1.413(4) .
N1 C1 1.473(4) .
N2 C10 1.421(4) .
N2 C2 1.468(4) .
N3 C16 1.418(4) .
N3 C3 1.473(4) .
N5 C23 1.406(4) .
N5 C22 1.478(4) .
N7 C32 1.419(4) .
N7 C29 1.472(4) .
N8 C38 1.408(4) .
N8 C30 1.472(4) .
N9 C44 1.415(4) .
N9 C31 1.476(4) .
N11 C51 1.411(4) .
N11 C50 1.470(4) .
O1 C60 1.426(6) .
O1 C57 1.432(6) .
O2 C64 1.408(6) .
O2 C61 1.421(6) .
O3 C68 1.407(6) .
O3 C65 1.431(6) .
O4 C72 1.404(7) .
O4 C69 1.433(7) .
C1 H1A 0.99 .
C1 H1B 0.99 .
C2 H2A 0.99 .
C2 H2B 0.99 .
C3 H3A 0.99 .
C3 H3B 0.99 .
C4 C5 1.389(5) .
C4 C9 1.392(5) .
C5 C6 1.390(6) .
C5 H5 0.95 .
C6 C7 1.379(7) .
C6 H6 0.95 .
C7 C8 1.370(7) .
C7 H7 0.95 .
C8 C9 1.378(6) .
C8 H8 0.95 .
C9 H9 0.95 .
C10 C15 1.371(5) .
C10 C11 1.398(5) .
C11 C12 1.394(6) .
C11 H11 0.95 .
C12 C13 1.357(7) .
C12 H12 0.95 .
C13 C14 1.375(7) .
C13 H13 0.95 .
C14 C15 1.385(5) .
C14 H14 0.95 .
C15 H15 0.95 .
C16 C21 1.381(5) .
C16 C17 1.398(5) .
C17 C18 1.373(6) .
C17 H17 0.95 .
C18 C19 1.374(7) .
C18 H18 0.95 .
C19 C20 1.391(7) .
C19 H19 0.95 .
C20 C21 1.384(6) .
C20 H20 0.95 .
C21 H21 0.95 .
C22 H22A 0.99 .
C22 H22B 0.99 .
C23 C24 1.390(5) .
C23 C28 1.393(5) .
C24 C25 1.400(5) .
C24 H24 0.95 .
C25 C26 1.363(6) .
C25 H25 0.95 .
C26 C27 1.382(6) .
C26 H26 0.95 .
C27 C28 1.386(5) .
C27 H27 0.95 .
C28 H28 0.95 .
C29 H29A 0.99 .
C29 H29B 0.99 .
C30 H30A 0.99 .
C30 H30B 0.99 .
C31 H31A 0.99 .
C31 H31B 0.99 .
C32 C37 1.385(5) .
C32 C33 1.388(5) .
C33 C34 1.378(5) .
C33 H33 0.95 .
C34 C35 1.374(6) .
C34 H34 0.95 .
C35 C36 1.367(6) .
C35 H35 0.95 .
C36 C37 1.386(5) .
C36 H36 0.95 .
C37 H37 0.95 .
C38 C39 1.398(5) .
C38 C43 1.399(5) .
C39 C40 1.382(6) .
C39 H39 0.95 .
C40 C41 1.374(7) .
C40 H40 0.95 .
C41 C42 1.377(7) .
C41 H41 0.95 .
C42 C43 1.381(6) .
C42 H42 0.95 .
C43 H43 0.95 .
C44 C49 1.389(5) .
C44 C45 1.400(5) .
C45 C46 1.387(6) .
C45 H45 0.95 .
C46 C47 1.357(7) .
C46 H46 0.95 .
C47 C48 1.378(7) .
C47 H47 0.95 .
C48 C49 1.384(6) .
C48 H48 0.95 .
C49 H49 0.95 .
C50 H50A 0.99 .
C50 H50B 0.99 .
C51 C56 1.392(5) .
C51 C52 1.393(5) .
C52 C53 1.381(6) .
C52 H52 0.95 .
C53 C54 1.356(7) .
C53 H53 0.95 .
C54 C55 1.367(7) .
C54 H54 0.95 .
C55 C56 1.377(6) .
C55 H55 0.95 .
C56 H56 0.95 .
C57 C58 1.448(7) .
C57 H57A 0.99 .
C57 H57B 0.99 .
C58 C59 1.423(8) .
C58 H58A 0.99 .
C58 H58B 0.99 .
C59 C60 1.496(7) .
C59 H59A 0.99 .
C59 H59B 0.99 .
C60 H60A 0.99 .
C60 H60B 0.99 .
C61 C62 1.480(7) .
C61 H61A 0.99 .
C61 H61B 0.99 .
C62 C63 1.462(8) .
C62 H62A 0.99 .
C62 H62B 0.99 .
C63 C64 1.460(7) .
C63 H63A 0.99 .
C63 H63B 0.99 .
C64 H64A 0.99 .
C64 H64B 0.99 .
C65 C66 1.494(8) .
C65 H65A 0.99 .
C65 H65B 0.99 .
C66 C67 1.445(8) .
C66 H66A 0.99 .
C66 H66B 0.99 .
C67 C68 1.477(7) .
C67 H67A 0.99 .
C67 H67B 0.99 .
C68 H68A 0.99 .
C68 H68B 0.99 .
C69 C70 1.476(8) .
C69 H69A 0.99 .
C69 H69B 0.99 .
C70 C71 1.453(8) .
C70 H70A 0.99 .
C70 H70B 0.99 .
C71 C72 1.461(7) .
C71 H71A 0.99 .
C71 H71B 0.99 .
C72 H72A 0.99 .
C72 H72B 0.99 .
